data_4335671
loop_
_publ_author_name
'Shahana Chatterjee'
'Patrick J. Carroll'
'Larry G. Sneddon'

_publ_section_title
;
 Iridium and Ruthenium Catalyzed Syntheses, Hydroborations, and Metathesis
 Reactions of Alkenyl-Decaboranes
;
_journal_name_full 'Inorganic Chemistry'
_journal_page_first 9119
_journal_page_last 9130
_journal_paper_doi 10.1021/ic401356u
_journal_volume 52
_journal_year 2013
_chemical_formula_sum 'C10 H34 B10 Si2'
_chemical_formula_weight 318.65
_space_group_IT_number 62
_symmetry_cell_setting orthorhombic
_symmetry_Int_Tables_number 62
_symmetry_space_group_name_Hall '-P 2ac 2n'
_symmetry_space_group_name_H-M 'P n m a'
_atom_sites_solution_hydrogens geom
_atom_sites_solution_primary direct
_audit_creation_method SHELXL-97
_cell_angle_alpha 90.00
_cell_angle_beta 90.00
_cell_angle_gamma 90.00
_cell_formula_units_Z 4
_cell_length_a 10.449(2)
_cell_length_b 31.394(5)
_cell_length_c 6.6452(14)
_cell_measurement_temperature 143(1)
_cell_volume 2179.9(7)
_computing_data_collection 'CrystalClear (Rigaku, 1999)'
_computing_data_reduction 'CrystalClear (Rigaku, 1999)'
_computing_structure_refinement 'SHELXL-97 (Sheldrick, 1997)'
_computing_structure_solution 'SIR97 (Altomare, 1999)'
_diffrn_ambient_temperature 143(1)
_diffrn_measured_fraction_theta_full 0.979
_diffrn_measured_fraction_theta_max 0.979
_diffrn_measurement_device 'CCD Area Detector'
_diffrn_measurement_device_type 'Rigaku Mercury'
_diffrn_measurement_method 'phi and omega rotations'
_diffrn_radiation_monochromator graphite
_diffrn_radiation_source 'rotating anode'
_diffrn_radiation_type MoK\a
_diffrn_radiation_wavelength 0.71073
_diffrn_reflns_av_R_equivalents 0.0602
_diffrn_reflns_av_sigmaI/netI 0.0309
_diffrn_reflns_limit_h_max 12
_diffrn_reflns_limit_h_min -11
_diffrn_reflns_limit_k_max 34
_diffrn_reflns_limit_k_min -37
_diffrn_reflns_limit_l_max 7
_diffrn_reflns_limit_l_min -7
_diffrn_reflns_number 17956
_diffrn_reflns_theta_full 25.05
_diffrn_reflns_theta_max 25.05
_diffrn_reflns_theta_min 2.60
_exptl_absorpt_coefficient_mu 0.151
_exptl_absorpt_correction_T_max 1.0000
_exptl_absorpt_correction_T_min 0.7055
_exptl_absorpt_correction_type multi-scan
_exptl_absorpt_process_details
;  Shape and scale corrections using equivalent reflections.
   Shape function based on spherical harmonics.
   Highest even and odd order for spherical harmonics:  4  and  3
   Laue group:  mmm
   Friedel opposites are equivalent.
;
_exptl_crystal_density_diffrn 0.971
_exptl_crystal_F_000 688
_exptl_crystal_size_max 0.44
_exptl_crystal_size_mid 0.35
_exptl_crystal_size_min 0.18
_refine_diff_density_max 0.259
_refine_diff_density_min -0.224
_refine_diff_density_rms 0.043
_refine_ls_extinction_method none
_refine_ls_goodness_of_fit_ref 1.089
_refine_ls_hydrogen_treatment mixed
_refine_ls_matrix_type full
_refine_ls_number_parameters 133
_refine_ls_number_reflns 1925
_refine_ls_number_restraints 0
_refine_ls_restrained_S_all 1.089
_refine_ls_R_factor_all 0.0619
_refine_ls_R_factor_gt 0.0581
_refine_ls_shift/su_max 0.000
_refine_ls_shift/su_mean 0.000
_refine_ls_structure_factor_coef Fsqd
_refine_ls_weighting_details 'calc w=1/[\s^2^(Fo^2^)+(0.0688P)^2^+0.9910P] where P=(Fo^2^+2Fc^2^)/3'
_refine_ls_weighting_scheme calc
_refine_ls_wR_factor_gt 0.1450
_refine_ls_wR_factor_ref 0.1476
_reflns_number_gt 1806
_reflns_number_total 1925
_reflns_threshold_expression >2sigma(I)
_cod_data_source_file ic401356u_si_002_1.cif
_cod_data_source_block UP3360-CMPD2
_cod_original_cell_volume 2179.9(8)
_cod_original_sg_symbol_H-M 'P n m a '
_cod_database_code 4335671

loop_
_symmetry_equiv_pos_as_xyz
'x, y, z'
'-x+1/2, y+1/2, z+1/2'
'x, -y+1/2, z'
'-x+1/2, -y, z+1/2'
'-x, -y, -z'
'x-1/2, -y-1/2, -z-1/2'
'-x, y-1/2, -z'
'x-1/2, y, -z-1/2'

loop_
_atom_site_label
_atom_site_type_symbol
_atom_site_fract_x
_atom_site_fract_y
_atom_site_fract_z
_atom_site_U_iso_or_equiv
_atom_site_adp_type
_atom_site_occupancy
_atom_site_symmetry_multiplicity
_atom_site_calc_flag
_atom_site_refinement_flags
B1 B 0.4956(3) 0.2500 0.6734(5) 0.0390(7) Uani 1 2 d S
B2 B 0.4999(2) 0.29766(7) 0.5278(4) 0.0399(5) Uani 1 1 d .
B3 B 0.4372(3) 0.2500 0.4220(5) 0.0406(7) Uani 1 2 d S
B5 B 0.6339(2) 0.28147(7) 0.6767(4) 0.0418(5) Uani 1 1 d .
B6 B 0.6529(2) 0.30773(7) 0.4372(4) 0.0420(5) Uani 1 1 d .
B7 B 0.5386(2) 0.28160(7) 0.2768(4) 0.0433(5) Uani 1 1 d .
C1 C 0.7291(2) 0.34914(6) 0.3895(4) 0.0494(5) Uani 1 1 d .
H1a H 0.7264 0.3591 0.2577 0.066 Uiso 1 1 calc R
C2 C 0.7965(2) 0.37113(7) 0.5186(4) 0.0509(6) Uani 1 1 d .
H2a H 0.7943 0.3617 0.6513 0.068 Uiso 1 1 calc R
C11 C 0.9169(3) 0.42737(9) 0.1948(4) 0.0697(7) Uani 1 1 d .
H11a H 0.9726 0.4512 0.1719 0.104 Uiso 1 1 calc R
H11b H 0.8351 0.4329 0.1346 0.104 Uiso 1 1 calc R
H11c H 0.9535 0.4023 0.1359 0.104 Uiso 1 1 calc R
C12 C 0.8192(3) 0.46646(8) 0.5835(5) 0.0798(9) Uani 1 1 d .
H12a H 0.8723 0.4910 0.5633 0.120 Uiso 1 1 calc R
H12b H 0.8080 0.4617 0.7251 0.120 Uiso 1 1 calc R
H12c H 0.7373 0.4711 0.5218 0.120 Uiso 1 1 calc R
C13 C 1.0538(3) 0.40939(9) 0.5897(5) 0.0730(8) Uani 1 1 d .
H13a H 1.0920 0.3843 0.5329 0.110 Uiso 1 1 calc R
H13b H 1.0418 0.4054 0.7317 0.110 Uiso 1 1 calc R
H13c H 1.1090 0.4334 0.5674 0.110 Uiso 1 1 calc R
Si1 Si 0.89664(6) 0.419232(17) 0.46837(11) 0.0487(3) Uani 1 1 d .
H1 H 0.441(4) 0.2500 0.811(6) 0.064(10) Uiso 1 2 d S
H2 H 0.438(2) 0.3236(7) 0.565(3) 0.050(6) Uiso 1 1 d .
H3 H 0.331(3) 0.2500 0.364(5) 0.059(9) Uiso 1 2 d S
H5 H 0.661(2) 0.2954(7) 0.814(4) 0.056(7) Uiso 1 1 d .
H7 H 0.512(2) 0.2973(7) 0.141(4) 0.048(6) Uiso 1 1 d .
H56 H 0.720(3) 0.2828(8) 0.548(4) 0.063(7) Uiso 1 1 d .
H67 H 0.659(2) 0.2811(6) 0.278(3) 0.038(5) Uiso 1 1 d .

loop_
_atom_site_aniso_label
_atom_site_aniso_U_11
_atom_site_aniso_U_22
_atom_site_aniso_U_33
_atom_site_aniso_U_23
_atom_site_aniso_U_13
_atom_site_aniso_U_12
B1 0.0312(15) 0.0475(16) 0.0384(18) 0.000 0.0032(13) 0.000
B2 0.0308(11) 0.0419(11) 0.0469(13) -0.0013(9) 0.0008(10) 0.0052(9)
B3 0.0262(15) 0.0484(16) 0.0472(19) 0.000 -0.0017(13) 0.000
B5 0.0352(12) 0.0449(11) 0.0453(13) -0.0023(9) -0.0029(10) 0.0014(9)
B6 0.0353(12) 0.0411(11) 0.0498(14) 0.0006(9) 0.0025(10) 0.0024(9)
B7 0.0372(12) 0.0438(11) 0.0488(14) 0.0017(10) 0.0005(10) 0.0020(9)
C1 0.0451(12) 0.0483(11) 0.0548(13) 0.0052(9) 0.0009(11) -0.0030(9)
C2 0.0467(13) 0.0498(12) 0.0564(14) 0.0047(9) -0.0004(10) -0.0053(9)
C11 0.0788(19) 0.0731(15) 0.0571(17) 0.0096(12) 0.0012(13) -0.0129(13)
C12 0.085(2) 0.0498(13) 0.104(2) -0.0025(14) 0.0291(18) -0.0058(13)
C13 0.0521(15) 0.0844(17) 0.083(2) 0.0103(15) -0.0106(15) -0.0153(13)
Si1 0.0440(4) 0.0409(4) 0.0612(5) 0.0021(2) 0.0015(3) -0.0083(2)

loop_
_atom_type_symbol
_atom_type_description
_atom_type_scat_dispersion_real
_atom_type_scat_dispersion_imag
_atom_type_scat_source
C C 0.0033 0.0016 'International Tables Vol C Tables 4.2.6.8 and 6.1.1.4'
H H 0.0000 0.0000 'International Tables Vol C Tables 4.2.6.8 and 6.1.1.4'
B B 0.0013 0.0007 'International Tables Vol C Tables 4.2.6.8 and 6.1.1.4'
Si Si 0.0817 0.0704 'International Tables Vol C Tables 4.2.6.8 and 6.1.1.4'

loop_
_geom_angle_atom_site_label_1
_geom_angle_atom_site_label_2
_geom_angle_atom_site_label_3
_geom_angle
_geom_angle_site_symmetry_1
_geom_angle_site_symmetry_3
B5 B1 B5 68.69(19) . 3
B5 B1 B3 107.15(19) . .
B5 B1 B3 107.15(19) 3 .
B5 B1 B2 117.4(2) . 3
B5 B1 B2 60.82(12) 3 3
B3 B1 B2 59.91(12) . 3
B5 B1 B2 60.82(12) . .
B5 B1 B2 117.4(2) 3 .
B3 B1 B2 59.91(12) . .
B2 B1 B2 114.2(2) 3 .
B5 B1 H1 115.1(16) . .
B5 B1 H1 115.1(15) 3 .
B3 B1 H1 128(2) . .
B2 B1 H1 118.3(6) 3 .
B2 B1 H1 118.3(6) . .
B6 B2 B3 110.80(18) . .
B6 B2 B1 111.34(17) . .
B3 B2 B1 59.93(15) . .
B6 B2 B7 61.33(14) . .
B3 B2 B7 58.50(14) . .
B1 B2 B7 105.98(16) . .
B6 B2 B5 61.48(13) . .
B3 B2 B5 105.55(16) . .
B1 B2 B5 58.74(14) . .
B7 B2 B5 104.99(16) . .
B6 B2 H2 120.0(12) . .
B3 B2 H2 120.6(13) . .
B1 B2 H2 119.7(12) . .
B7 B2 H2 124.7(12) . .
B5 B2 H2 124.2(13) . .
B7 B3 B7 69.39(19) . 3
B7 B3 B2 61.05(12) . .
B7 B3 B2 118.3(2) 3 .
B7 B3 B2 118.3(2) . 3
B7 B3 B2 61.05(12) 3 3
B2 B3 B2 114.6(2) . 3
B7 B3 B1 108.16(18) . .
B7 B3 B1 108.16(18) 3 .
B2 B3 B1 60.16(12) . .
B2 B3 B1 60.16(12) 3 .
B7 B3 H3 113.2(14) . .
B7 B3 H3 113.2(14) 3 .
B2 B3 H3 118.5(5) . .
B2 B3 H3 118.5(5) 3 .
B1 B3 H3 129.1(18) . .
B1 B5 B2 60.45(13) . .
B1 B5 B6 109.73(18) . .
B2 B5 B6 57.86(13) . .
B1 B5 B5 55.66(9) . 3
B2 B5 B5 106.50(10) . 3
B6 B5 B5 117.20(10) . 3
B1 B5 H5 118.1(13) . .
B2 B5 H5 125.1(13) . .
B6 B5 H5 123.0(13) . .
B5 B5 H5 114.7(12) 3 .
B1 B5 H56 127.4(12) . .
B2 B5 H56 100.1(12) . .
B6 B5 H56 45.3(12) . .
B5 B5 H56 91.9(11) 3 .
H5 B5 H56 112.8(18) . .
C1 B6 B2 133.86(18) . .
C1 B6 B7 126.82(19) . .
B2 B6 B7 60.73(13) . .
C1 B6 B5 128.15(19) . .
B2 B6 B5 60.66(13) . .
B7 B6 B5 103.98(16) . .
C1 B6 H56 110.3(11) . .
B2 B6 H56 101.2(12) . .
B7 B6 H56 115.1(11) . .
B5 B6 H56 43.6(12) . .
C1 B6 H67 109.5(9) . .
B2 B6 H67 101.7(9) . .
B7 B6 H67 44.4(9) . .
B5 B6 H67 114.4(9) . .
H56 B6 H67 92.4(14) . .
B3 B7 B2 60.44(14) . .
B3 B7 B6 109.58(19) . .
B2 B7 B6 57.94(13) . .
B3 B7 B7 55.30(10) . 3
B2 B7 B7 106.37(10) . 3
B6 B7 B7 117.12(10) . 3
B3 B7 H7 125.1(12) . .
B2 B7 H7 127.0(12) . .
B6 B7 H7 117.7(12) . .
B7 B7 H7 117.5(11) 3 .
B3 B7 H67 126.6(9) . .
B2 B7 H67 102.9(10) . .
B6 B7 H67 48.5(9) . .
B7 B7 H67 89.2(8) 3 .
H7 B7 H67 105.8(16) . .
B5 H56 B6 91.1(17) . .
B6 H67 B7 87.1(13) . .
C2 C1 B6 125.6(2) . .
C1 C2 Si1 127.71(19) . .
C11 Si1 C12 110.21(14) . .
C11 Si1 C13 110.42(15) . .
C12 Si1 C13 109.87(16) . .
C11 Si1 C2 110.61(12) . .
C12 Si1 C2 109.17(12) . .
C13 Si1 C2 106.48(12) . .

loop_
_geom_bond_atom_site_label_1
_geom_bond_atom_site_label_2
_geom_bond_distance
_geom_bond_site_symmetry_2
B1 B5 1.751(3) .
B1 B5 1.751(3) 3
B1 B3 1.778(5) .
B1 B2 1.782(3) 3
B1 B2 1.782(3) .
B1 H1 1.07(4) .
B2 B6 1.738(3) .
B2 B3 1.778(3) .
B2 B7 1.789(3) .
B2 B5 1.789(3) .
B2 H2 1.07(2) .
B3 B7 1.743(4) .
B3 B7 1.743(4) 3
B3 B2 1.778(3) 3
B3 H3 1.18(4) .
B5 B6 1.803(3) .
B5 B5 1.976(4) 3
B5 H5 1.05(2) .
B5 H56 1.24(3) .
B6 C1 1.557(3) .
B6 B7 1.799(3) .
B6 H56 1.28(3) .
B6 H67 1.35(2) .
B7 B7 1.984(4) 3
B7 H7 1.07(2) .
B7 H67 1.26(2) .
C1 C2 1.307(3) .
C2 Si1 1.867(2) .
C11 Si1 1.848(3) .
C12 Si1 1.854(3) .
C13 Si1 1.856(3) .
